data_2013639
loop_
_publ_author_name
'Zarychta, Bartosz'
'Daszkiewicz, Zdzis\/law'
'Kyzio\/l, Janusz B.'
'Zaleski, Jacek'

_publ_section_title
;
 Rearrangement products of
 3-methanesulfonyl-<i>N</i>-methyl-<i>N</i>-nitroaniline
;
_journal_issue 10
_journal_name_full 'Acta Crystallographica Section C'
_journal_page_first o564
_journal_page_last o566
_journal_paper_doi 10.1107/S0108270103017888
_journal_volume 59
_journal_year 2003
_chemical_formula_iupac 'C8 H10 N2 O4 S'
_chemical_formula_moiety 'C8 H10 N2 O4 S'
_chemical_formula_sum 'C8 H10 N2 O4 S'
_chemical_formula_weight 230.25
_chemical_name_systematic
;
5-methanesulfonyl-N-methyl-2-nitroaniline
;
_space_group_IT_number 61
_symmetry_cell_setting orthorhombic
_symmetry_space_group_name_Hall '-P 2ac 2ab'
_symmetry_space_group_name_H-M 'P b c a'
_atom_sites_solution_hydrogens geom
_atom_sites_solution_primary direct
_atom_sites_solution_secondary difmap
_audit_creation_method SHELXL-97
_cell_angle_alpha 90.00
_cell_angle_beta 90.00
_cell_angle_gamma 90.00
_cell_formula_units_Z 8
_cell_length_a 8.567(2)
_cell_length_b 12.330(3)
_cell_length_c 18.343(4)
_cell_measurement_reflns_used 14378
_cell_measurement_temperature 96.00(10)
_cell_measurement_theta_max 29.77
_cell_measurement_theta_min 3.65
_cell_volume 1937.6(8)
_computing_cell_refinement 'CrysAlisRED (Oxford Diffraction, 2002)'
_computing_data_collection 'CrysAlisCCD (Oxford Diffraction, 2002)'
_computing_data_reduction CrysAlisRED
_computing_molecular_graphics 'SHELXTL (Sheldrick, 1990)'
_computing_publication_material SHELXL97
_computing_structure_refinement 'SHELXL97 (Sheldrick, 1997)'
_computing_structure_solution 'SHELXS97 (Sheldrick, 1990)'
_diffrn_ambient_temperature 96.00(10)
_diffrn_detector_area_resol_mean '1024 x 1024 with blocks 2 x 2'
_diffrn_measured_fraction_theta_full 0.994
_diffrn_measured_fraction_theta_max 0.944
_diffrn_measurement_device_type Xcalibur
_diffrn_measurement_method \w-scan
_diffrn_radiation_monochromator graphite
_diffrn_radiation_source 'fine-focus sealed tube'
_diffrn_radiation_type MoK\a
_diffrn_radiation_wavelength 0.71073
_diffrn_reflns_av_R_equivalents 0.0240
_diffrn_reflns_av_sigmaI/netI 0.0275
_diffrn_reflns_limit_h_max 11
_diffrn_reflns_limit_h_min -11
_diffrn_reflns_limit_k_max 17
_diffrn_reflns_limit_k_min -10
_diffrn_reflns_limit_l_max 25
_diffrn_reflns_limit_l_min -24
_diffrn_reflns_number 14378
_diffrn_reflns_theta_full 28.00
_diffrn_reflns_theta_max 29.77
_diffrn_reflns_theta_min 3.65
_exptl_absorpt_coefficient_mu 0.330
_exptl_absorpt_correction_type none
_exptl_crystal_colour orange
_exptl_crystal_density_diffrn 1.578
_exptl_crystal_density_method 'not measured'
_exptl_crystal_description irregular
_exptl_crystal_F_000 960
_exptl_crystal_size_max 0.2
_exptl_crystal_size_mid 0.2
_exptl_crystal_size_min 0.2
_refine_diff_density_max 0.423
_refine_diff_density_min -0.475
_refine_ls_extinction_method none
_refine_ls_goodness_of_fit_ref 1.164
_refine_ls_hydrogen_treatment mixed
_refine_ls_matrix_type full
_refine_ls_number_parameters 143
_refine_ls_number_reflns 2601
_refine_ls_number_restraints 0
_refine_ls_restrained_S_all 1.164
_refine_ls_R_factor_all 0.0459
_refine_ls_R_factor_gt 0.0311
_refine_ls_shift/su_max 0.001
_refine_ls_shift/su_mean 0.000
_refine_ls_structure_factor_coef Fsqd
_refine_ls_weighting_details 'calc w=1/[\s^2^(Fo^2^)+(0.0661P)^2^] where P=(Fo^2^+2Fc^2^)/3'
_refine_ls_weighting_scheme calc
_refine_ls_wR_factor_gt 0.0857
_refine_ls_wR_factor_ref 0.1141
_reflns_number_gt 2030
_reflns_number_total 2601
_reflns_threshold_expression I>2\s(I)
_cod_data_source_file jz1571.cif
_cod_data_source_block II
_cod_database_code 2013639
_cod_database_fobs_code 2013639

loop_
_symmetry_equiv_pos_as_xyz
'x, y, z'
'-x+1/2, -y, z+1/2'
'-x, y+1/2, -z+1/2'
'x+1/2, -y+1/2, -z'
'-x, -y, -z'
'x-1/2, y, -z-1/2'
'x, -y-1/2, z-1/2'
'-x-1/2, y-1/2, z'

loop_
_atom_site_label
_atom_site_fract_x
_atom_site_fract_y
_atom_site_fract_z
_atom_site_U_iso_or_equiv
_atom_site_adp_type
_atom_site_calc_flag
_atom_site_refinement_flags
_atom_site_occupancy
_atom_site_disorder_assembly
_atom_site_disorder_group
_atom_site_type_symbol
S1 0.19007(5) 0.82289(3) 0.44810(2) 0.01448(14) Uani d . 1 . . S
O1 0.17639(15) 0.74613(10) 0.50725(7) 0.0228(3) Uani d . 1 . . O
O2 0.05048(14) 0.87756(10) 0.42311(7) 0.0207(3) Uani d . 1 . . O
O3 0.46335(14) 0.61247(9) 0.13509(6) 0.0182(3) Uani d . 1 . . O
O4 0.59594(14) 0.52318(9) 0.21589(7) 0.0197(3) Uani d . 1 . . O
N1 0.49736(16) 0.59320(11) 0.19982(8) 0.0144(3) Uani d . 1 . . N
N2 0.28568(16) 0.77763(11) 0.17411(8) 0.0143(3) Uani d . 1 . . N
H2A 0.326(2) 0.7455(16) 0.1384(12) 0.019(5) Uiso d . 1 . . H
C1 0.27791(18) 0.75420(13) 0.37289(9) 0.0140(3) Uani d . 1 . . C
C2 0.24714(18) 0.79084(13) 0.30361(8) 0.0128(3) Uani d . 1 . . C
H2 0.1796 0.8491 0.2970 0.022(5) Uiso calc R 1 . . H
C3 0.31762(18) 0.74061(12) 0.24156(9) 0.0120(3) Uani d . 1 . . C
C4 0.41987(18) 0.65200(12) 0.25751(9) 0.0134(3) Uani d . 1 . . C
C5 0.44804(19) 0.61622(13) 0.32883(9) 0.0154(3) Uani d . 1 . . C
H5 0.5149 0.5579 0.3366 0.021(5) Uiso calc R 1 . . H
C6 0.37785(19) 0.66639(13) 0.38771(9) 0.0151(3) Uani d . 1 . . C
H6 0.3960 0.6431 0.4352 0.016(5) Uiso calc R 1 . . H
C7 0.3302(2) 0.92151(14) 0.47163(10) 0.0200(4) Uani d . 1 . . C
H7A 0.4272 0.8865 0.4831 0.024 Uiso calc R 1 . . H
H7B 0.2945 0.9616 0.5133 0.024 Uiso calc R 1 . . H
H7C 0.3452 0.9701 0.4314 0.024 Uiso calc R 1 . . H
C8 0.19198(19) 0.87352(13) 0.15998(9) 0.0157(3) Uani d . 1 . . C
H8A 0.2354 0.9343 0.1857 0.019 Uiso calc R 1 . . H
H8B 0.0870 0.8612 0.1763 0.019 Uiso calc R 1 . . H
H8C 0.1916 0.8885 0.1086 0.019 Uiso calc R 1 . . H

loop_
_atom_site_aniso_label
_atom_site_aniso_U_11
_atom_site_aniso_U_22
_atom_site_aniso_U_33
_atom_site_aniso_U_12
_atom_site_aniso_U_13
_atom_site_aniso_U_23
S1 0.0148(2) 0.0179(2) 0.0107(2) -0.00150(15) 0.00140(13) 0.00010(14)
O1 0.0282(7) 0.0254(7) 0.0149(6) -0.0017(5) 0.0064(5) 0.0045(5)
O2 0.0169(6) 0.0271(7) 0.0180(6) 0.0040(5) 0.0008(5) -0.0019(5)
O3 0.0212(6) 0.0196(6) 0.0138(6) 0.0016(5) 0.0000(4) -0.0015(5)
O4 0.0167(6) 0.0172(6) 0.0252(7) 0.0052(5) -0.0034(5) -0.0020(5)
N1 0.0128(6) 0.0126(6) 0.0179(7) -0.0015(5) 0.0004(5) -0.0020(5)
N2 0.0167(7) 0.0154(7) 0.0109(7) 0.0038(5) 0.0014(5) 0.0006(5)
C1 0.0123(7) 0.0157(8) 0.0141(8) -0.0035(6) 0.0002(6) -0.0018(6)
C2 0.0114(7) 0.0125(7) 0.0146(8) -0.0022(6) 0.0009(6) -0.0004(6)
C3 0.0102(7) 0.0120(7) 0.0138(8) -0.0035(6) 0.0001(5) 0.0008(6)
C4 0.0118(7) 0.0124(7) 0.0159(8) -0.0011(6) 0.0009(6) -0.0021(6)
C5 0.0132(7) 0.0140(7) 0.0189(8) -0.0007(6) -0.0027(6) 0.0010(6)
C6 0.0145(8) 0.0166(8) 0.0141(8) -0.0011(6) -0.0009(6) 0.0022(6)
C7 0.0225(9) 0.0221(9) 0.0153(8) -0.0054(7) -0.0015(6) -0.0051(7)
C8 0.0197(8) 0.0153(8) 0.0122(8) 0.0023(6) -0.0027(6) 0.0011(6)

loop_
_atom_type_symbol
_atom_type_description
_atom_type_scat_dispersion_real
_atom_type_scat_dispersion_imag
_atom_type_scat_source
C C 0.0033 0.0016 'International Tables Vol C Tables 4.2.6.8 and 6.1.1.4'
H H 0.0000 0.0000 'International Tables Vol C Tables 4.2.6.8 and 6.1.1.4'
N N 0.0061 0.0033 'International Tables Vol C Tables 4.2.6.8 and 6.1.1.4'
O O 0.0106 0.0060 'International Tables Vol C Tables 4.2.6.8 and 6.1.1.4'
S S 0.1246 0.1234 'International Tables Vol C Tables 4.2.6.8 and 6.1.1.4'

loop_
_geom_angle_atom_site_label_1
_geom_angle_atom_site_label_2
_geom_angle_atom_site_label_3
_geom_angle
_geom_angle_publ_flag
O1 S1 O2 118.40(10) y
O1 S1 C7 108.90(10) y
O2 S1 C7 108.60(10) y
O1 S1 C1 107.70(10) y
O2 S1 C1 108.90(10) y
C7 S1 C1 103.30(10) y
O4 N1 O3 121.17(14) ?
O4 N1 C4 119.15(13) ?
O3 N1 C4 119.68(13) ?
C3 N2 C8 123.52(14) ?
C3 N2 H2A 118.3(14) ?
C8 N2 H2A 118.1(14) ?
C2 C1 C6 123.27(15) ?
C2 C1 S1 118.54(12) ?
C6 C1 S1 118.18(12) ?
C1 C2 C3 120.85(15) ?
C1 C2 H2 119.6 ?
C3 C2 H2 119.6 ?
N2 C3 C2 119.91(14) ?
N2 C3 C4 124.84(15) ?
C2 C3 C4 115.25(14) ?
C5 C4 C3 122.47(15) ?
C5 C4 N1 116.53(14) ?
C3 C4 N1 120.99(14) ?
C6 C5 C4 120.90(15) ?
C6 C5 H5 119.6 ?
C4 C5 H5 119.6 ?
C5 C6 C1 117.26(15) ?
C5 C6 H6 121.4 ?
C1 C6 H6 121.4 ?
S1 C7 H7A 109.5 ?
S1 C7 H7B 109.5 ?
H7A C7 H7B 109.5 ?
S1 C7 H7C 109.5 ?
H7A C7 H7C 109.5 ?
H7B C7 H7C 109.5 ?
N2 C8 H8A 109.5 ?
N2 C8 H8B 109.5 ?
H8A C8 H8B 109.5 ?
N2 C8 H8C 109.5 ?
H8A C8 H8C 109.5 ?
H8B C8 H8C 109.5 ?

loop_
_geom_bond_atom_site_label_1
_geom_bond_atom_site_label_2
_geom_bond_site_symmetry_2
_geom_bond_distance
_geom_bond_publ_flag
S1 O1 . 1.4450(10) y
S1 O2 . 1.4470(10) y
S1 C7 . 1.762(2) y
S1 C1 . 1.785(2) y
O3 N1 . 1.2454(18) ?
O4 N1 . 1.2432(17) ?
N1 C4 . 1.445(2) y
N2 C3 . 1.347(2) y
N2 C8 . 1.452(2) ?
N2 H2A . 0.84(2) ?
C1 C2 . 1.374(2) y
C1 C6 . 1.407(2) y
C2 C3 . 1.430(2) y
C2 H2 . 0.9300 ?
C3 C4 . 1.431(2) y
C4 C5 . 1.402(2) y
C5 C6 . 1.382(2) y
C5 H5 . 0.9300 ?
C6 H6 . 0.9300 ?
C7 H7A . 0.9600 ?
C7 H7B . 0.9600 ?
C7 H7C . 0.9600 ?
C8 H8A . 0.9600 ?
C8 H8B . 0.9600 ?
C8 H8C . 0.9600 ?

loop_
_geom_hbond_atom_site_label_D
_geom_hbond_atom_site_label_H
_geom_hbond_atom_site_label_A
_geom_hbond_site_symmetry_A
_geom_hbond_distance_DH
_geom_hbond_distance_HA
_geom_hbond_distance_DA
_geom_hbond_angle_DHA
N2 H2A O3 . 0.84(2) 2.02(2) 2.641(2) 130(2)
C2 H2 O2 . 0.93 2.59 2.964(2) 104.7
C5 H5 O4 . 0.93 2.36 2.686(2) 100.2
C8 H8B O4 8_665 0.96 2.64 3.247(2) 121.5
C8 H8C O1 7_575 0.96 2.50 3.169(2) 127.1

loop_
_geom_torsion_atom_site_label_1
_geom_torsion_atom_site_label_2
_geom_torsion_atom_site_label_3
_geom_torsion_atom_site_label_4
_geom_torsion
_geom_torsion_publ_flag
O1 S1 C1 C2 153.50(10) y
O2 S1 C1 C2 23.9(2) y
C7 S1 C1 C2 -91.40(10) y
O1 S1 C1 C6 -27.70(10) y
O2 S1 C1 C6 -157.30(10) y
C7 S1 C1 C6 87.40(10) y
C6 C1 C2 C3 -0.3(2) ?
S1 C1 C2 C3 178.40(10) y
C8 N2 C3 C2 5.4(2) y
C8 N2 C3 C4 -174.5(2) y
C1 C2 C3 N2 179.9(2) ?
C1 C2 C3 C4 -0.2(2) ?
N2 C3 C4 C5 -179.48(15) ?
C2 C3 C4 C5 0.6(2) ?
N2 C3 C4 N1 -0.8(2) ?
C2 C3 C4 N1 179.27(13) ?
O4 N1 C4 C5 -7.6(2) y
O3 N1 C4 C5 171.60(10) y
O4 N1 C4 C3 173.60(10) y
O3 N1 C4 C3 -7.2(2) y
C3 C4 C5 C6 -0.5(2) ?
N1 C4 C5 C6 -179.24(14) ?
C4 C5 C6 C1 0.0(2) ?
C2 C1 C6 C5 0.4(2) ?
S1 C1 C6 C5 -178.30(10) y

loop_
_cod_related_entry_id
_cod_related_entry_database
_cod_related_entry_code
1 ChemSpider 21134451
